data_1549117
loop_
_publ_author_name
'Thangavadivale, Vargini'
'Aguiar, Pedro M.'
'Jasim, Naseralla A.'
'Pike, Sarah J.'
'Smith, Dan A.'
'Whitwood, Adrian C.'
'Brammer, Lee'
'Perutz, Robin N.'

_publ_section_title
;
 Self-complementary nickel halides enable multifaceted comparisons of
 intermolecular halogen bonds: fluoride ligands <i>vs.</i> other halides.
;
_journal_issue 15
_journal_name_full 'Chemical science'
_journal_page_first 3767
_journal_page_last 3781
_journal_paper_doi 10.1039/c8sc00890f
_journal_volume 9
_journal_year 2018
_chemical_formula_moiety 'C18 H30 Br F4 I Ni P2'
_chemical_formula_sum 'C18 H30 Br F4 I Ni P2'
_chemical_formula_weight 649.88
_space_group_crystal_system monoclinic
_space_group_IT_number 14
_space_group_name_Hall '-P 2ybc'
_space_group_name_H-M_alt 'P 1 21/c 1'
_symmetry_space_group_name_Hall '-P 2ybc'
_symmetry_space_group_name_H-M 'P 1 21/c 1'
_atom_sites_solution_hydrogens geom
_atom_sites_solution_primary direct
_atom_sites_solution_secondary difmap
_audit_creation_date 2013-11-12
_audit_creation_method
;
Olex2 1.2
(compiled 2013.09.17 svn.r2790 for OlexSys, GUI svn.r4601)
;
_audit_update_record
;
2018-02-23 deposited with the CCDC.
2018-03-19 downloaded from the CCDC.
;
_cell_angle_alpha 90.00
_cell_angle_beta 95.7803(19)
_cell_angle_gamma 90.00
_cell_formula_units_Z 4
_cell_length_a 9.95422(18)
_cell_length_b 16.0712(3)
_cell_length_c 15.0877(3)
_cell_measurement_reflns_used 6931
_cell_measurement_temperature 110.05(10)
_cell_measurement_theta_max 31.8450
_cell_measurement_theta_min 3.2630
_cell_volume 2401.40(8)
_computing_cell_refinement
;
CrysAlisPro, Agilent Technologies,
Version 1.171.36.32 (release 02-08-2013 CrysAlis171 .NET)
(compiled Aug  2 2013,16:46:58)
;
_computing_data_collection
;
CrysAlisPro, Agilent Technologies,
Version 1.171.36.32 (release 02-08-2013 CrysAlis171 .NET)
(compiled Aug  2 2013,16:46:58)
;
_computing_data_reduction
;
CrysAlisPro, Agilent Technologies,
Version 1.171.36.32 (release 02-08-2013 CrysAlis171 .NET)
(compiled Aug  2 2013,16:46:58)
;
_computing_molecular_graphics
;
O. V. Dolomanov, L. J. Bourhis, R. J. Gildea, J. A. K. Howard and H. Puschmann,
OLEX2: a complete structure solution, refinement and analysis program.
J. Appl. Cryst. (2009). 42, 339-341.
;
_computing_publication_material
;
O. V. Dolomanov, L. J. Bourhis, R. J. Gildea, J. A. K. Howard and H. Puschmann,
OLEX2: a complete structure solution, refinement and analysis program.
J. Appl. Cryst. (2009). 42, 339-341.
;
_computing_structure_refinement
;
SHELX, G.M. Sheldrick, Acta Cryst.
(2008). A64, 112-122
;
_computing_structure_solution 'SHELXS-97 (Sheldrick, 1990)'
_diffrn_ambient_temperature 110.05(10)
_diffrn_detector_area_resol_mean 16.1450
_diffrn_measured_fraction_theta_full 0.9983
_diffrn_measured_fraction_theta_max 0.9983
_diffrn_measurement_device_type 'SuperNova, Single source at offset, Eos'
_diffrn_measurement_method '\w scans'
_diffrn_orient_matrix_UB_11 -0.0076591000
_diffrn_orient_matrix_UB_12 0.0011742000
_diffrn_orient_matrix_UB_13 -0.0472494000
_diffrn_orient_matrix_UB_21 0.0109196000
_diffrn_orient_matrix_UB_22 -0.0435861000
_diffrn_orient_matrix_UB_23 -0.0013876000
_diffrn_orient_matrix_UB_31 -0.0702967000
_diffrn_orient_matrix_UB_32 -0.0070047000
_diffrn_orient_matrix_UB_33 0.0000887000
_diffrn_radiation_monochromator mirror
_diffrn_radiation_type 'Mo K\a'
_diffrn_radiation_wavelength 0.7107
_diffrn_reflns_av_R_equivalents 0.0346
_diffrn_reflns_av_unetI/netI 0.0400
_diffrn_reflns_limit_h_max 14
_diffrn_reflns_limit_h_min -14
_diffrn_reflns_limit_k_max 23
_diffrn_reflns_limit_k_min -23
_diffrn_reflns_limit_l_max 21
_diffrn_reflns_limit_l_min -21
_diffrn_reflns_number 22833
_diffrn_reflns_theta_full 32.14
_diffrn_reflns_theta_max 32.14
_diffrn_reflns_theta_min 2.87
_diffrn_source 'SuperNova (Mo) X-ray Source'
_exptl_absorpt_coefficient_mu 3.923
_exptl_absorpt_correction_T_max 0.847
_exptl_absorpt_correction_T_min 0.538
_exptl_absorpt_correction_type analytical
_exptl_absorpt_process_details
;
CrysAlisPro, Agilent Technologies,
Version 1.171.36.32 (release 02-08-2013 CrysAlis171 .NET)
(compiled Aug  2 2013,16:46:58)
Analytical numeric absorption correction using a multifaceted crystal
            model based on expressions derived by R.C. Clark & J.S. Reid.
(Clark, R. C. & Reid, J. S. (1995). Acta Cryst. A51, 887-897)
;
_exptl_crystal_colour yellow
_exptl_crystal_colour_lustre clear
_exptl_crystal_colour_primary yellow
_exptl_crystal_density_diffrn 1.798
_exptl_crystal_density_method 'not measured'
_exptl_crystal_description needle
_exptl_crystal_F_000 1280
_exptl_crystal_recrystallization_method 'Re-crystallisation from solvent: Hexane'
_exptl_crystal_size_max 0.5367
_exptl_crystal_size_mid 0.0802
_exptl_crystal_size_min 0.0671
_refine_diff_density_max 0.567
_refine_diff_density_min -0.683
_refine_diff_density_rms 0.113
_refine_ls_extinction_method none
_refine_ls_goodness_of_fit_ref 1.049
_refine_ls_hydrogen_treatment constr
_refine_ls_matrix_type full
_refine_ls_number_parameters 250
_refine_ls_number_reflns 7765
_refine_ls_number_restraints 0
_refine_ls_restrained_S_all 1.049
_refine_ls_R_factor_all 0.0435
_refine_ls_R_factor_gt 0.0277
_refine_ls_shift/su_max 0.003
_refine_ls_shift/su_mean 0.000
_refine_ls_structure_factor_coef Fsqd
_refine_ls_weighting_details 'calc w=1/[\s^2^(Fo^2^)+(0.0208P)^2^+0.5506P] where P=(Fo^2^+2Fc^2^)/3'
_refine_ls_weighting_scheme calc
_refine_ls_wR_factor_gt 0.0543
_refine_ls_wR_factor_ref 0.0601
_reflns_number_gt 6209
_reflns_number_total 7765
_reflns_threshold_expression >2sigma(I)
_cod_data_source_file c8sc00890f2.cif
_cod_data_source_block 1pBr_rnp1339
_cod_depositor_comments 'Adding full bibliography for 1549107--1549121.cif.'
_cod_original_cell_volume 2401.41(8)
_cod_database_code 1549117
_chemical_oxdiff_formula 'C18 H30 F4 Br1 I1 Ni1 P2'
_chemical_oxdiff_usercomment 'Vargini 1 4 NiBr'
_reflns_odcompleteness_completeness 99.83
_reflns_odcompleteness_iscentric 1
_reflns_odcompleteness_theta 29.97
_olex2_refinement_description
;
1. Fixed Uiso
 At 1.2 times of:
  All C(H,H) groups
 At 1.5 times of:
  All C(H,H,H) groups
2.a Secondary CH2 refined with riding coordinates:
 C9(H9A,H9B), C8(H8A,H8B), C11(H11A,H11B), C17(H17A,H17B), C15(H15A,H15B),
 C13(H13A,H13B)
2.b Idealised Me refined as rotating group:
 C7(H7A,H7B,H7C), C10(H10A,H10B,H10C), C18(H18A,H18B,H18C), C12(H12A,H12B,
 H12C), C16(H16A,H16B,H16C), C14(H14A,H14B,H14C)
;

loop_
_space_group_symop_id
_space_group_symop_operation_xyz
1 'x, y, z'
2 '-x, y+1/2, -z+1/2'
3 '-x, -y, -z'
4 'x, -y-1/2, z-1/2'

loop_
_atom_site_label
_atom_site_type_symbol
_atom_site_fract_x
_atom_site_fract_y
_atom_site_fract_z
_atom_site_U_iso_or_equiv
_atom_site_adp_type
_atom_site_occupancy
_atom_site_symmetry_multiplicity
_atom_site_calc_flag
_atom_site_refinement_flags
I1 I 0.791831(13) 0.191558(9) 0.614224(9) 0.01716(4) Uani 1 1 d .
Ni1 Ni 0.26421(3) 0.318613(17) 0.322892(16) 0.01251(6) Uani 1 1 d .
Br1 Br 0.09479(2) 0.360056(16) 0.213115(16) 0.02857(7) Uani 1 1 d .
P2 P 0.38754(5) 0.42580(3) 0.28621(3) 0.01260(10) Uani 1 1 d .
P1 P 0.13276(5) 0.21648(4) 0.36108(4) 0.01534(11) Uani 1 1 d .
F1 F 0.48296(13) 0.18771(8) 0.30232(8) 0.0205(3) Uani 1 1 d .
F4 F 0.34630(12) 0.37193(8) 0.52005(8) 0.0206(3) Uani 1 1 d .
F2 F 0.69095(12) 0.13921(8) 0.41472(8) 0.0193(3) Uani 1 1 d .
F3 F 0.54721(13) 0.31828(9) 0.63434(7) 0.0219(3) Uani 1 1 d .
C1 C 0.40562(19) 0.28214(13) 0.40589(12) 0.0123(4) Uani 1 1 d .
C4 C 0.6251(2) 0.22740(13) 0.52822(13) 0.0137(4) Uani 1 1 d .
C2 C 0.4288(2) 0.31244(13) 0.49177(13) 0.0135(4) Uani 1 1 d .
C5 C 0.6040(2) 0.19554(13) 0.44270(13) 0.0133(4) Uani 1 1 d .
C6 C 0.4965(2) 0.22225(13) 0.38494(12) 0.0133(4) Uani 1 1 d .
C9 C 0.4437(2) 0.40533(14) 0.17675(13) 0.0183(4) Uani 1 1 d .
H9A H 0.5030 0.3573 0.1819 0.022 Uiso 1 1 calc R
H9B H 0.3653 0.3903 0.1365 0.022 Uiso 1 1 calc R
C3 C 0.5343(2) 0.28566(14) 0.55171(12) 0.0151(4) Uani 1 1 d .
C8 C 0.5396(2) 0.46062(14) 0.35572(14) 0.0171(4) Uani 1 1 d .
H8A H 0.5608 0.5164 0.3370 0.021 Uiso 1 1 calc R
H8B H 0.5173 0.4644 0.4167 0.021 Uiso 1 1 calc R
C7 C 0.6667(2) 0.40809(15) 0.35548(15) 0.0219(5) Uani 1 1 d .
H7A H 0.6502 0.3536 0.3780 0.033 Uiso 1 1 calc R
H7B H 0.7390 0.4339 0.3925 0.033 Uiso 1 1 calc R
H7C H 0.6912 0.4036 0.2957 0.033 Uiso 1 1 calc R
C10 C 0.5169(2) 0.47521(15) 0.13422(15) 0.0233(5) Uani 1 1 d .
H10A H 0.4598 0.5234 0.1282 0.035 Uiso 1 1 calc R
H10B H 0.5388 0.4580 0.0765 0.035 Uiso 1 1 calc R
H10C H 0.5984 0.4884 0.1710 0.035 Uiso 1 1 calc R
C11 C 0.2920(2) 0.52303(14) 0.27672(14) 0.0173(4) Uani 1 1 d .
H11A H 0.3519 0.5683 0.2646 0.021 Uiso 1 1 calc R
H11B H 0.2223 0.5191 0.2271 0.021 Uiso 1 1 calc R
C17 C -0.0160(2) 0.26004(16) 0.40523(16) 0.0227(5) Uani 1 1 d .
H17A H -0.0721 0.2868 0.3572 0.027 Uiso 1 1 calc R
H17B H -0.0680 0.2151 0.4278 0.027 Uiso 1 1 calc R
C15 C 0.2038(2) 0.14322(15) 0.44609(15) 0.0227(5) Uani 1 1 d .
H15A H 0.2868 0.1209 0.4271 0.027 Uiso 1 1 calc R
H15B H 0.2275 0.1740 0.5007 0.027 Uiso 1 1 calc R
C18 C 0.0183(3) 0.32306(17) 0.47952(17) 0.0311(6) Uani 1 1 d .
H18A H 0.0692 0.2962 0.5289 0.047 Uiso 1 1 calc R
H18B H -0.0636 0.3453 0.4985 0.047 Uiso 1 1 calc R
H18C H 0.0709 0.3674 0.4580 0.047 Uiso 1 1 calc R
C13 C 0.0613(2) 0.15090(15) 0.26954(15) 0.0224(5) Uani 1 1 d .
H13A H 0.0021 0.1102 0.2927 0.027 Uiso 1 1 calc R
H13B H 0.0069 0.1852 0.2270 0.027 Uiso 1 1 calc R
C12 C 0.2267(2) 0.54192(16) 0.36185(16) 0.0261(5) Uani 1 1 d .
H12A H 0.1623 0.4992 0.3716 0.039 Uiso 1 1 calc R
H12B H 0.1817 0.5948 0.3561 0.039 Uiso 1 1 calc R
H12C H 0.2951 0.5436 0.4115 0.039 Uiso 1 1 calc R
C16 C 0.1142(3) 0.07034(16) 0.46717(17) 0.0284(5) Uani 1 1 d .
H16A H 0.0296 0.0910 0.4834 0.043 Uiso 1 1 calc R
H16B H 0.1582 0.0388 0.5158 0.043 Uiso 1 1 calc R
H16C H 0.0984 0.0353 0.4156 0.043 Uiso 1 1 calc R
C14 C 0.1660(3) 0.10576(19) 0.22160(18) 0.0383(7) Uani 1 1 d .
H14A H 0.2278 0.1454 0.2007 0.058 Uiso 1 1 calc R
H14B H 0.1221 0.0757 0.1718 0.058 Uiso 1 1 calc R
H14C H 0.2147 0.0675 0.2618 0.058 Uiso 1 1 calc R

loop_
_atom_site_aniso_label
_atom_site_aniso_U_11
_atom_site_aniso_U_22
_atom_site_aniso_U_33
_atom_site_aniso_U_23
_atom_site_aniso_U_13
_atom_site_aniso_U_12
I1 0.01302(7) 0.02111(8) 0.01615(6) 0.00439(5) -0.00436(5) -0.00144(6)
Ni1 0.01025(12) 0.01379(13) 0.01264(11) 0.00190(10) -0.00299(9) -0.00203(11)
Br1 0.02014(11) 0.03080(14) 0.03115(12) 0.01337(11) -0.01526(9) -0.00932(11)
P2 0.0125(2) 0.0123(3) 0.0125(2) 0.00065(19) -0.00144(18) -0.0009(2)
P1 0.0124(2) 0.0162(3) 0.0168(2) 0.0013(2) -0.00123(19) -0.0034(2)
F1 0.0212(6) 0.0265(8) 0.0129(5) -0.0069(5) -0.0035(5) 0.0035(6)
F4 0.0198(6) 0.0217(7) 0.0199(6) -0.0076(5) 0.0002(5) 0.0067(6)
F2 0.0154(6) 0.0186(7) 0.0234(6) -0.0054(5) -0.0004(5) 0.0064(5)
F3 0.0241(7) 0.0312(8) 0.0095(5) -0.0064(5) -0.0026(5) 0.0002(6)
C1 0.0106(9) 0.0138(10) 0.0122(8) 0.0009(8) -0.0002(7) -0.0027(8)
C4 0.0118(9) 0.0140(10) 0.0143(9) 0.0020(8) -0.0030(7) -0.0012(8)
C2 0.0110(9) 0.0144(10) 0.0151(9) -0.0018(8) 0.0006(7) -0.0006(8)
C5 0.0115(9) 0.0123(10) 0.0160(9) -0.0009(8) 0.0011(7) -0.0004(8)
C6 0.0150(9) 0.0134(10) 0.0112(8) -0.0018(8) -0.0006(7) -0.0044(8)
C9 0.0200(10) 0.0199(11) 0.0148(9) -0.0030(8) 0.0008(8) 0.0000(10)
C3 0.0166(10) 0.0189(11) 0.0093(8) -0.0010(8) -0.0010(7) -0.0030(9)
C8 0.0169(10) 0.0155(11) 0.0180(9) 0.0008(8) -0.0031(8) -0.0054(9)
C7 0.0159(10) 0.0220(12) 0.0268(11) 0.0058(10) -0.0020(8) -0.0037(10)
C10 0.0297(12) 0.0215(12) 0.0199(10) 0.0051(9) 0.0080(9) 0.0034(11)
C11 0.0173(10) 0.0159(11) 0.0181(9) 0.0014(8) -0.0002(8) 0.0036(9)
C17 0.0155(10) 0.0236(12) 0.0296(11) -0.0001(10) 0.0053(9) -0.0037(10)
C15 0.0226(11) 0.0212(12) 0.0234(11) 0.0052(9) -0.0022(9) -0.0049(10)
C18 0.0292(13) 0.0319(15) 0.0343(13) -0.0076(12) 0.0143(11) -0.0075(12)
C13 0.0196(11) 0.0206(12) 0.0251(11) -0.0014(9) -0.0064(9) -0.0044(10)
C12 0.0269(12) 0.0218(12) 0.0303(12) 0.0007(10) 0.0072(10) 0.0063(11)
C16 0.0328(13) 0.0216(13) 0.0303(12) 0.0073(10) 0.0005(10) -0.0091(11)
C14 0.0367(15) 0.0420(17) 0.0338(14) -0.0176(13) -0.0090(11) 0.0097(14)

loop_
_atom_type_symbol
_atom_type_description
_atom_type_scat_dispersion_real
_atom_type_scat_dispersion_imag
_atom_type_scat_source
C C 0.0033 0.0016 'International Tables Vol C Tables 4.2.6.8 and 6.1.1.4'
H H 0.0000 0.0000 'International Tables Vol C Tables 4.2.6.8 and 6.1.1.4'
F F 0.0171 0.0103 'International Tables Vol C Tables 4.2.6.8 and 6.1.1.4'
P P 0.1023 0.0942 'International Tables Vol C Tables 4.2.6.8 and 6.1.1.4'
Ni Ni 0.3393 1.1124 'International Tables Vol C Tables 4.2.6.8 and 6.1.1.4'
Br Br -0.2901 2.4595 'International Tables Vol C Tables 4.2.6.8 and 6.1.1.4'
I I -0.4742 1.8119 'International Tables Vol C Tables 4.2.6.8 and 6.1.1.4'

loop_
_exptl_crystal_face_index_h
_exptl_crystal_face_index_k
_exptl_crystal_face_index_l
_exptl_crystal_face_perp_dist
_exptl_oxdiff_crystal_face_indexfrac_h
_exptl_oxdiff_crystal_face_indexfrac_k
_exptl_oxdiff_crystal_face_indexfrac_l
_exptl_oxdiff_crystal_face_x
_exptl_oxdiff_crystal_face_y
_exptl_oxdiff_crystal_face_z
-2 19 -11 0.0268 -1.9678 18.9609 -10.9969 0.5569 -0.8327 0.0045
0 -19 11 0.0248 -0.0317 -18.9509 11.0000 -0.5418 0.8104 0.1359
-1 0 0 0.1657 -0.9998 0.0050 0.0015 0.0076 -0.0111 0.0702
-1 16 -15 0.0104 -0.9791 15.9669 -14.9807 0.7341 -0.6858 -0.0443
-14 -1 5 0.1620 -13.9936 -0.9298 5.0078 -0.1305 -0.1192 0.9907
0 -14 -16 0.0413 -0.0486 -13.9504 -15.9254 0.7365 0.6296 0.0997
14 1 -6 0.3575 13.9925 0.9303 -6.0047 0.1776 0.1206 -0.9907
0 1 1 0.0297 0.0033 0.9965 0.9951 -0.0459 -0.0448 -0.0071

loop_
_geom_angle_atom_site_label_1
_geom_angle_atom_site_label_2
_geom_angle_atom_site_label_3
_geom_angle
P2 Ni1 Br1 88.846(16)
P1 Ni1 Br1 89.572(17)
P1 Ni1 P2 176.94(2)
C1 Ni1 Br1 176.61(6)
C1 Ni1 P2 90.70(6)
C1 Ni1 P1 91.03(6)
C9 P2 Ni1 108.27(8)
C9 P2 C8 105.13(10)
C9 P2 C11 106.72(10)
C8 P2 Ni1 122.57(7)
C11 P2 Ni1 112.76(7)
C11 P2 C8 100.16(10)
C17 P1 Ni1 109.50(8)
C17 P1 C15 105.17(11)
C17 P1 C13 103.27(11)
C15 P1 Ni1 117.60(8)
C13 P1 Ni1 115.30(8)
C13 P1 C15 104.63(11)
C2 C1 Ni1 123.89(16)
C6 C1 Ni1 121.94(14)
C6 C1 C2 114.17(17)
C5 C4 I1 121.01(15)
C3 C4 I1 122.14(14)
C3 C4 C5 116.80(17)
F4 C2 C1 119.60(17)
F4 C2 C3 117.21(17)
C1 C2 C3 123.18(19)
F2 C5 C4 119.85(17)
F2 C5 C6 119.52(17)
C6 C5 C4 120.62(19)
F1 C6 C1 119.25(17)
F1 C6 C5 116.85(18)
C5 C6 C1 123.89(18)
C10 C9 P2 116.96(16)
F3 C3 C4 120.06(17)
F3 C3 C2 118.63(19)
C4 C3 C2 121.31(18)
C7 C8 P2 117.82(16)
C12 C11 P2 111.49(15)
C18 C17 P1 113.19(16)
C16 C15 P1 116.59(16)
C14 C13 P1 113.86(16)

loop_
_geom_bond_atom_site_label_1
_geom_bond_atom_site_label_2
_geom_bond_distance
I1 C4 2.0822(19)
Ni1 Br1 2.3385(3)
Ni1 P2 2.2175(6)
Ni1 P1 2.2113(6)
Ni1 C1 1.8810(19)
P2 C9 1.826(2)
P2 C8 1.8397(19)
P2 C11 1.828(2)
P1 C17 1.823(2)
P1 C15 1.830(2)
P1 C13 1.824(2)
F1 C6 1.359(2)
F4 C2 1.357(2)
F2 C5 1.349(2)
F3 C3 1.347(2)
C1 C2 1.382(3)
C1 C6 1.379(3)
C4 C5 1.384(3)
C4 C3 1.372(3)
C2 C3 1.384(3)
C5 C6 1.379(3)
C9 C10 1.516(3)
C8 C7 1.522(3)
C11 C12 1.527(3)
C17 C18 1.524(3)
C15 C16 1.525(3)
C13 C14 1.512(4)

loop_
_geom_torsion_atom_site_label_1
_geom_torsion_atom_site_label_2
_geom_torsion_atom_site_label_3
_geom_torsion_atom_site_label_4
_geom_torsion
I1 C4 C5 F2 1.3(3)
I1 C4 C5 C6 -177.25(16)
I1 C4 C3 F3 -3.7(3)
I1 C4 C3 C2 175.98(16)
Ni1 P2 C9 C10 173.37(14)
Ni1 P2 C8 C7 74.43(18)
Ni1 P2 C11 C12 55.15(17)
Ni1 P1 C17 C18 -52.47(19)
Ni1 P1 C15 C16 -176.37(16)
Ni1 P1 C13 C14 61.4(2)
Ni1 C1 C2 F4 0.2(3)
Ni1 C1 C2 C3 -179.19(17)
Ni1 C1 C6 F1 -0.8(3)
Ni1 C1 C6 C5 177.91(17)
Br1 Ni1 P2 C9 -70.42(8)
Br1 Ni1 P2 C8 167.09(9)
Br1 Ni1 P2 C11 47.42(7)
Br1 Ni1 P1 C17 -64.73(8)
Br1 Ni1 P1 C15 175.38(9)
Br1 Ni1 P1 C13 51.16(9)
Br1 Ni1 C1 C2 166.0(10)
Br1 Ni1 C1 C6 -13.5(12)
P2 Ni1 P1 C17 -5.9(4)
P2 Ni1 P1 C15 -125.8(4)
P2 Ni1 P1 C13 110.0(4)
P2 Ni1 C1 C2 83.71(18)
P2 Ni1 C1 C6 -95.82(17)
P1 Ni1 P2 C9 -129.3(4)
P1 Ni1 P2 C8 108.2(4)
P1 Ni1 P2 C11 -11.4(4)
P1 Ni1 C1 C2 -93.77(18)
P1 Ni1 C1 C6 86.70(17)
F4 C2 C3 F3 1.5(3)
F4 C2 C3 C4 -178.16(19)
F2 C5 C6 F1 1.6(3)
F2 C5 C6 C1 -177.10(19)
C1 Ni1 P2 C9 106.22(10)
C1 Ni1 P2 C8 -16.26(11)
C1 Ni1 P2 C11 -135.94(9)
C1 Ni1 P1 C17 118.60(10)
C1 Ni1 P1 C15 -1.28(11)
C1 Ni1 P1 C13 -125.51(11)
C1 C2 C3 F3 -179.11(19)
C1 C2 C3 C4 1.2(3)
C4 C5 C6 F1 -179.88(18)
C4 C5 C6 C1 1.4(3)
C2 C1 C6 F1 179.66(18)
C2 C1 C6 C5 -1.7(3)
C5 C4 C3 F3 178.84(19)
C5 C4 C3 C2 -1.5(3)
C6 C1 C2 F4 179.73(18)
C6 C1 C2 C3 0.4(3)
C9 P2 C8 C7 -49.50(19)
C9 P2 C11 C12 173.91(16)
C3 C4 C5 F2 178.75(18)
C3 C4 C5 C6 0.2(3)
C8 P2 C9 C10 -54.05(18)
C8 P2 C11 C12 -76.78(17)
C11 P2 C9 C10 51.74(18)
C11 P2 C8 C7 -160.06(17)
C17 P1 C15 C16 61.5(2)
C17 P1 C13 C14 -179.2(2)
C15 P1 C17 C18 74.8(2)
C15 P1 C13 C14 -69.4(2)
C13 P1 C17 C18 -175.79(18)
C13 P1 C15 C16 -47.0(2)
